data_4306521
loop_
_publ_author_name
'Olivier Jeannin'
'Rodolphe Cl\'erac'
'Thomas Cauchy'
'Marc Fourmigu\'e'

_publ_section_title
;
Ferromagnetic Interactions in Heterobimetallic Chains Formed through the
Secondary Coordination of Dithiolene Complexes
;
_journal_name_full 'Inorganic Chemistry'
_journal_page_first 10656
_journal_page_last 10661
_journal_paper_doi 10.1021/ic801343b
_journal_volume 47
_journal_year 2008
_chemical_formula_moiety '2(C16 H36 N), C8 Cu F6 N2 S4'
_chemical_formula_sum 'C40 H66 Cu F6 N4 S4'
_chemical_formula_weight 908.75
_chemical_name_systematic
;
 ?
;
_space_group_IT_number 14
_symmetry_cell_setting monoclinic
_symmetry_space_group_name_Hall '-P 2yn'
_symmetry_space_group_name_H-M 'P 1 21/n 1'
_atom_sites_solution_hydrogens geom
_atom_sites_solution_primary direct
_atom_sites_solution_secondary difmap
_audit_creation_method SHELXL-97
_cell_angle_alpha 90.00
_cell_angle_beta 112.426(10)
_cell_angle_gamma 90.00
_cell_formula_units_Z 4
_cell_length_a 15.2546(15)
_cell_length_b 22.2558(16)
_cell_length_c 15.7617(12)
_cell_measurement_reflns_used 8000
_cell_measurement_temperature 293(2)
_cell_measurement_theta_max 23
_cell_measurement_theta_min 2.3
_cell_volume 4946.5(8)
_computing_cell_refinement 'CELL, Stoe-IPDS'
_computing_data_collection 'EXPOSE, Stoe-IPDS'
_computing_data_reduction 'INTEGRATE, Stoe-IPDS'
_computing_structure_refinement 'SHELXL-97 (Sheldrick, 1997)'
_computing_structure_solution 'SHELXS-97 (Sheldrick, 1997)'
_diffrn_ambient_temperature 293(2)
_diffrn_detector_area_resol_mean 6.66
_diffrn_measured_fraction_theta_full 0.963
_diffrn_measured_fraction_theta_max 0.963
_diffrn_measurement_device_type 'STOE IPDS'
_diffrn_measurement_method 'Oscillation, phi incr. 1.1 deg'
_diffrn_radiation_monochromator graphite
_diffrn_radiation_source 'fine-focus sealed tube'
_diffrn_radiation_type MoK\a
_diffrn_radiation_wavelength 0.71073
_diffrn_reflns_av_R_equivalents 0.1532
_diffrn_reflns_av_sigmaI/netI 0.1800
_diffrn_reflns_limit_h_max 18
_diffrn_reflns_limit_h_min -18
_diffrn_reflns_limit_k_max 27
_diffrn_reflns_limit_k_min -27
_diffrn_reflns_limit_l_max 18
_diffrn_reflns_limit_l_min -18
_diffrn_reflns_number 38822
_diffrn_reflns_theta_full 26.04
_diffrn_reflns_theta_max 26.04
_diffrn_reflns_theta_min 2.30
_exptl_absorpt_coefficient_mu 0.662
_exptl_absorpt_correction_T_max 0.9771
_exptl_absorpt_correction_T_min 0.8498
_exptl_absorpt_correction_type gaussian
_exptl_absorpt_process_details
;
a grid of  8 x  8 x  8 =   512 sampling points was used
;
_exptl_crystal_colour red-brown
_exptl_crystal_density_diffrn 1.210
_exptl_crystal_density_method 'not measured'
_exptl_crystal_description needle
_exptl_crystal_F_000 1920
_exptl_crystal_size_max 0.58
_exptl_crystal_size_mid 0.14
_exptl_crystal_size_min 0.04
_refine_diff_density_max 0.308
_refine_diff_density_min -0.284
_refine_diff_density_rms 0.041
_refine_ls_extinction_method none
_refine_ls_goodness_of_fit_ref 0.727
_refine_ls_hydrogen_treatment constr
_refine_ls_matrix_type full
_refine_ls_number_parameters 568
_refine_ls_number_reflns 9408
_refine_ls_number_restraints 0
_refine_ls_restrained_S_all 0.727
_refine_ls_R_factor_all 0.1868
_refine_ls_R_factor_gt 0.0458
_refine_ls_shift/su_max 0.001
_refine_ls_shift/su_mean 0.000
_refine_ls_structure_factor_coef Fsqd
_refine_ls_weighting_details 'calc w=1/[\s^2^(Fo^2^)+(0.0170P)^2^+0.0000P] where P=(Fo^2^+2Fc^2^)/3'
_refine_ls_weighting_scheme calc
_refine_ls_wR_factor_gt 0.0695
_refine_ls_wR_factor_ref 0.0986
_reflns_number_gt 2791
_reflns_number_total 9408
_reflns_threshold_expression >2sigma(I)
_cod_data_source_file ic801343b_si_001.cif
_cod_data_source_block oj104
_cod_original_cell_volume 4946.5(7)
_cod_database_code 4306521
_exptl_absorpt_correction_t_ave 0.9525

loop_
_symmetry_equiv_pos_as_xyz
'x, y, z'
'-x+1/2, y+1/2, -z+1/2'
'-x, -y, -z'
'x-1/2, -y-1/2, z-1/2'

loop_
_atom_site_label
_atom_site_type_symbol
_atom_site_fract_x
_atom_site_fract_y
_atom_site_fract_z
_atom_site_U_iso_or_equiv
_atom_site_adp_type
_atom_site_occupancy
_atom_site_symmetry_multiplicity
_atom_site_calc_flag
_atom_site_refinement_flags
_atom_site_disorder_assembly
_atom_site_disorder_group
Cu Cu 0.01403(4) 0.00762(3) 0.25932(4) 0.0653(2) Uani 1 1 d . . .
S1 S -0.13580(9) 0.00506(7) 0.15498(9) 0.0821(4) Uani 1 1 d . . .
S2 S -0.00014(10) 0.10529(5) 0.28845(10) 0.0732(4) Uani 1 1 d . . .
S3 S 0.17367(10) 0.01259(7) 0.31427(11) 0.0845(4) Uani 1 1 d . . .
S4 S 0.01927(11) -0.09274(5) 0.27933(11) 0.0761(5) Uani 1 1 d . . .
C1 C -0.1729(4) 0.0771(2) 0.1611(4) 0.0709(15) Uani 1 1 d . . .
C3 C -0.2755(6) 0.0900(4) 0.1027(8) 0.103(3) Uani 1 1 d . . .
C2 C -0.1169(4) 0.1198(2) 0.2169(4) 0.0690(15) Uani 1 1 d . . .
C4 C -0.1482(4) 0.1796(3) 0.2233(4) 0.0859(18) Uani 1 1 d . . .
C5 C 0.2045(4) -0.0612(3) 0.3389(4) 0.0775(17) Uani 1 1 d . . .
C6 C 0.1408(4) -0.1061(3) 0.3224(4) 0.0750(17) Uani 1 1 d . . .
C7 C 0.3102(7) -0.0732(6) 0.3813(10) 0.119(3) Uani 1 1 d . . .
C8 C 0.1638(5) -0.1681(3) 0.3356(5) 0.112(2) Uani 1 1 d . . .
C1A C -0.1952(5) -0.0920(3) -0.0947(5) 0.112(2) Uani 1 1 d . . .
H1A1 H -0.1855 -0.0703 -0.0385 0.134 Uiso 1 1 calc R . .
H1A2 H -0.1741 -0.0662 -0.1328 0.134 Uiso 1 1 calc R . .
C2A C -0.2997(5) -0.1027(3) -0.1439(5) 0.126(3) Uani 1 1 d . . .
H2A1 H -0.3116 -0.1218 -0.2025 0.151 Uiso 1 1 calc R . .
H2A2 H -0.3222 -0.1293 -0.1078 0.151 Uiso 1 1 calc R . .
C3A C -0.3516(6) -0.0449(4) -0.1588(6) 0.158(3) Uani 1 1 d . . .
H3A1 H -0.3236 -0.0172 -0.1888 0.190 Uiso 1 1 calc R . .
H3A2 H -0.3435 -0.0279 -0.0996 0.190 Uiso 1 1 calc R . .
C4A C -0.4565(6) -0.0502(4) -0.2160(7) 0.200(4) Uani 1 1 d . . .
H4A1 H -0.4855 -0.0112 -0.2226 0.299 Uiso 1 1 calc R . .
H4A2 H -0.4853 -0.0768 -0.1861 0.299 Uiso 1 1 calc R . .
H4A3 H -0.4654 -0.0658 -0.2754 0.299 Uiso 1 1 calc R . .
C5A C -0.1470(4) -0.1794(2) -0.1601(4) 0.0872(17) Uani 1 1 d . . .
H5A1 H -0.2112 -0.1949 -0.1844 0.105 Uiso 1 1 calc R . .
H5A2 H -0.1430 -0.1492 -0.2029 0.105 Uiso 1 1 calc R . .
C6A C -0.0825(4) -0.2294(2) -0.1600(4) 0.0900(17) Uani 1 1 d . . .
H6A1 H -0.0816 -0.2591 -0.1146 0.108 Uiso 1 1 calc R . .
H6A2 H -0.0185 -0.2141 -0.1433 0.108 Uiso 1 1 calc R . .
C7A C -0.1144(4) -0.2587(3) -0.2534(5) 0.105(2) Uani 1 1 d . . .
H7A1 H -0.1783 -0.2739 -0.2692 0.126 Uiso 1 1 calc R . .
H7A2 H -0.1166 -0.2284 -0.2983 0.126 Uiso 1 1 calc R . .
C8A C -0.0523(4) -0.3096(3) -0.2602(5) 0.128(3) Uani 1 1 d . . .
H8A1 H -0.0771 -0.3256 -0.3214 0.193 Uiso 1 1 calc R . .
H8A2 H -0.0510 -0.3406 -0.2174 0.193 Uiso 1 1 calc R . .
H8A3 H 0.0109 -0.2950 -0.2463 0.193 Uiso 1 1 calc R . .
C9A C -0.1623(5) -0.1874(4) -0.0085(6) 0.121(2) Uani 1 1 d . . .
C10A C -0.1002(10) -0.2251(5) 0.0482(10) 0.109(4) Uani 0.50 1 d P . .
H10A H -0.0388 -0.2065 0.0798 0.131 Uiso 0.50 1 calc PR . .
H10B H -0.0931 -0.2614 0.0176 0.131 Uiso 0.50 1 calc PR . .
C'10 C -0.1752(10) -0.1806(7) 0.0709(12) 0.138(6) Uani 0.50 1 d P . .
H'1A H -0.2380 -0.1641 0.0573 0.166 Uiso 0.50 1 calc PR . .
H'1B H -0.1295 -0.1516 0.1087 0.166 Uiso 0.50 1 calc PR . .
C11A C -0.1654(12) -0.2386(4) 0.1264(8) 0.228(7) Uani 1 1 d . . .
C12A C -0.0926(7) -0.2793(5) 0.1764(7) 0.211(5) Uani 1 1 d . . .
H12A H -0.1194 -0.3119 0.1983 0.317 Uiso 1 1 calc R . .
H12B H -0.0464 -0.2588 0.2276 0.317 Uiso 1 1 calc R . .
H12C H -0.0628 -0.2946 0.1372 0.317 Uiso 1 1 calc R . .
C13A C -0.0258(6) -0.1295(4) -0.0259(7) 0.174(4) Uani 1 1 d . . .
H13A H 0.0049 -0.1638 0.0117 0.209 Uiso 1 1 calc R . .
H13B H -0.0047 -0.1296 -0.0767 0.209 Uiso 1 1 calc R . .
C14A C 0.0106(7) -0.0896(4) 0.0162(11) 0.280(8) Uani 1 1 d . . .
H14A H -0.0161 -0.0856 0.0628 0.336 Uiso 1 1 calc R . .
H14B H -0.0122 -0.0552 -0.0241 0.336 Uiso 1 1 calc R . .
C15A C 0.1173(5) -0.0792(3) 0.0665(5) 0.109(2) Uani 1 1 d . . .
H15A H 0.1390 -0.0564 0.0258 0.131 Uiso 1 1 calc R . .
H15B H 0.1259 -0.0537 0.1191 0.131 Uiso 1 1 calc R . .
C16A C 0.1808(6) -0.1310(3) 0.0996(6) 0.146(3) Uani 1 1 d . . .
H16A H 0.2451 -0.1173 0.1280 0.218 Uiso 1 1 calc R . .
H16B H 0.1749 -0.1567 0.0488 0.218 Uiso 1 1 calc R . .
H16C H 0.1639 -0.1529 0.1436 0.218 Uiso 1 1 calc R . .
C1B C 0.2425(4) 0.1159(2) 0.7046(4) 0.0935(18) Uani 1 1 d . . .
H1B1 H 0.2480 0.1581 0.7210 0.112 Uiso 1 1 calc R . .
H1B2 H 0.1914 0.0995 0.7198 0.112 Uiso 1 1 calc R . .
C2B C 0.3314(4) 0.0858(2) 0.7638(5) 0.098(2) Uani 1 1 d . . .
H2B1 H 0.3236 0.0427 0.7548 0.118 Uiso 1 1 calc R . .
H2B2 H 0.3821 0.0982 0.7449 0.118 Uiso 1 1 calc R . .
C3B C 0.3590(5) 0.0991(3) 0.8616(5) 0.121(3) Uani 1 1 d . . .
H3B1 H 0.3089 0.0851 0.8804 0.145 Uiso 1 1 calc R . .
H3B2 H 0.3630 0.1423 0.8695 0.145 Uiso 1 1 calc R . .
C4B C 0.4489(6) 0.0728(3) 0.9237(5) 0.172(4) Uani 1 1 d . . .
H4B1 H 0.4602 0.0842 0.9858 0.258 Uiso 1 1 calc R . .
H4B2 H 0.4998 0.0873 0.9075 0.258 Uiso 1 1 calc R . .
H4B3 H 0.4455 0.0298 0.9185 0.258 Uiso 1 1 calc R . .
C5B C 0.2063(4) 0.0459(2) 0.5708(4) 0.0906(18) Uani 1 1 d . . .
H5B1 H 0.1849 0.0451 0.5044 0.109 Uiso 1 1 calc R . .
H5B2 H 0.2699 0.0294 0.5952 0.109 Uiso 1 1 calc R . .
C6B C 0.1455(4) 0.0057(3) 0.5967(4) 0.1066(19) Uani 1 1 d . . .
H6B1 H 0.0817 0.0220 0.5743 0.128 Uiso 1 1 calc R . .
H6B2 H 0.1682 0.0038 0.6631 0.128 Uiso 1 1 calc R . .
C7B C 0.1426(5) -0.0564(3) 0.5595(5) 0.105(2) Uani 1 1 d . . .
H7B1 H 0.0918 -0.0782 0.5685 0.126 Uiso 1 1 calc R . .
H7B2 H 0.1264 -0.0533 0.4938 0.126 Uiso 1 1 calc R . .
C8B C 0.2302(6) -0.0923(3) 0.5992(6) 0.148(3) Uani 1 1 d . . .
H8B1 H 0.2208 -0.1307 0.5694 0.221 Uiso 1 1 calc R . .
H8B2 H 0.2454 -0.0979 0.6637 0.221 Uiso 1 1 calc R . .
H8B3 H 0.2813 -0.0717 0.5904 0.221 Uiso 1 1 calc R . .
C9B C 0.1148(4) 0.1395(3) 0.5548(4) 0.0955(19) Uani 1 1 d . . .
H9B1 H 0.0938 0.1326 0.4893 0.115 Uiso 1 1 calc R . .
H9B2 H 0.0717 0.1180 0.5760 0.115 Uiso 1 1 calc R . .
C10B C 0.1048(5) 0.2050(3) 0.5693(5) 0.138(3) Uani 1 1 d . . .
H10C H 0.1253 0.2133 0.6345 0.166 Uiso 1 1 calc R . .
H10D H 0.1447 0.2278 0.5456 0.166 Uiso 1 1 calc R . .
C11B C 0.0041(8) 0.2237(5) 0.5215(9) 0.234(7) Uani 1 1 d . . .
H11A H -0.0102 0.2200 0.4563 0.280 Uiso 1 1 calc R . .
H11B H -0.0340 0.1937 0.5363 0.280 Uiso 1 1 calc R . .
C12B C -0.0253(8) 0.2709(7) 0.5324(9) 0.273(8) Uani 1 1 d . . .
H12D H -0.0924 0.2725 0.4981 0.410 Uiso 1 1 calc R . .
H12E H 0.0053 0.3021 0.5116 0.410 Uiso 1 1 calc R . .
H12F H -0.0124 0.2766 0.5964 0.410 Uiso 1 1 calc R . .
C13B C 0.2853(4) 0.1442(2) 0.5745(5) 0.0969(19) Uani 1 1 d . . .
H13C H 0.2950 0.1835 0.6032 0.116 Uiso 1 1 calc R . .
H13D H 0.3447 0.1225 0.6014 0.116 Uiso 1 1 calc R . .
C14B C 0.2663(6) 0.1531(3) 0.4762(5) 0.134(3) Uani 1 1 d . . .
H14C H 0.2112 0.1788 0.4495 0.160 Uiso 1 1 calc R . .
H14D H 0.2513 0.1145 0.4452 0.160 Uiso 1 1 calc R . .
C15B C 0.3491(8) 0.1808(5) 0.4596(9) 0.157(4) Uani 1 1 d . . .
C16B C 0.4125(8) 0.1365(5) 0.4602(11) 0.175(6) Uani 0.77 1 d P . .
H16D H 0.4367 0.1174 0.5193 0.263 Uiso 0.77 1 calc PR . .
H16E H 0.4639 0.1540 0.4479 0.263 Uiso 0.77 1 calc PR . .
H16F H 0.3809 0.1072 0.4138 0.263 Uiso 0.77 1 calc PR . .
C'16 C 0.360(3) 0.1799(16) 0.387(2) 0.122(12) Uani 0.23 1 d P . .
H'1C H 0.3196 0.2094 0.3460 0.183 Uiso 0.23 1 calc PR . .
H'1D H 0.3443 0.1407 0.3596 0.183 Uiso 0.23 1 calc PR . .
H'1E H 0.4250 0.1888 0.3975 0.183 Uiso 0.23 1 calc PR . .
N1 N -0.1685(4) 0.2283(2) 0.2312(4) 0.121(2) Uani 1 1 d . . .
N2 N 0.1770(4) -0.2190(3) 0.3415(5) 0.163(3) Uani 1 1 d . . .
N1A N -0.1323(3) -0.1477(2) -0.0702(4) 0.0918(15) Uani 1 1 d . . .
N1B N 0.2127(3) 0.11171(18) 0.6007(3) 0.0708(12) Uani 1 1 d . . .
F1 F -0.290(2) 0.1434(13) 0.0561(14) 0.137(8) Uani 0.50 1 d P . .
F'1 F -0.298(2) 0.1431(11) 0.098(2) 0.193(18) Uani 0.50 1 d P . .
F2 F -0.321(2) 0.086(2) 0.135(3) 0.221(18) Uani 0.50 1 d P . .
F'2 F -0.3391(19) 0.0746(14) 0.153(2) 0.143(6) Uani 0.50 1 d P . .
F3 F -0.3155(18) 0.0532(8) 0.037(2) 0.162(14) Uani 0.50 1 d P . .
F'3 F -0.3043(19) 0.0646(15) 0.0235(18) 0.179(15) Uani 0.50 1 d P . .
F4 F 0.363(3) -0.0318(19) 0.435(3) 0.19(2) Uani 0.50 1 d P . .
F'4 F 0.347(3) -0.044(2) 0.459(2) 0.151(12) Uani 0.50 1 d P . .
F5 F 0.3388(18) -0.1231(12) 0.429(2) 0.151(11) Uani 0.50 1 d P . .
F'5 F 0.331(2) -0.1286(13) 0.393(3) 0.225(18) Uani 0.50 1 d P . .
F6 F 0.343(2) -0.074(2) 0.312(3) 0.199(19) Uani 0.50 1 d P . .
F'6 F 0.358(2) -0.054(2) 0.335(3) 0.174(15) Uani 0.50 1 d P . .

loop_
_atom_site_aniso_label
_atom_site_aniso_U_11
_atom_site_aniso_U_22
_atom_site_aniso_U_33
_atom_site_aniso_U_23
_atom_site_aniso_U_13
_atom_site_aniso_U_12
Cu 0.0763(4) 0.0617(4) 0.0613(4) 0.0045(4) 0.0299(3) 0.0050(4)
S1 0.0892(10) 0.0722(9) 0.0702(10) -0.0045(8) 0.0139(7) 0.0037(8)
S2 0.0780(10) 0.0621(8) 0.0743(12) 0.0018(7) 0.0233(9) 0.0030(7)
S3 0.0791(10) 0.0751(10) 0.1037(12) -0.0077(9) 0.0399(9) 0.0001(8)
S4 0.0818(10) 0.0629(8) 0.0864(14) 0.0093(7) 0.0352(9) 0.0063(7)
C1 0.075(4) 0.070(4) 0.059(4) 0.010(3) 0.016(3) 0.015(3)
C3 0.107(8) 0.101(7) 0.095(8) -0.002(6) 0.029(6) 0.012(5)
C2 0.085(4) 0.061(3) 0.060(4) 0.013(3) 0.028(3) 0.013(3)
C4 0.086(4) 0.074(4) 0.094(5) 0.011(3) 0.029(4) 0.019(3)
C5 0.076(4) 0.084(4) 0.080(5) 0.003(3) 0.038(4) 0.014(3)
C6 0.084(4) 0.075(4) 0.076(5) 0.015(3) 0.042(3) 0.033(3)
C7 0.121(9) 0.128(9) 0.122(10) -0.005(8) 0.063(8) 0.013(7)
C8 0.105(5) 0.105(5) 0.142(7) 0.029(5) 0.067(5) 0.035(4)
C1A 0.095(5) 0.084(4) 0.149(7) -0.025(4) 0.039(5) 0.005(4)
C2A 0.092(5) 0.106(5) 0.169(8) -0.023(5) 0.039(5) 0.015(4)
C3A 0.125(7) 0.159(7) 0.186(9) -0.023(6) 0.053(6) 0.043(6)
C4A 0.128(7) 0.256(10) 0.198(10) -0.026(8) 0.043(7) 0.078(7)
C5A 0.089(4) 0.072(4) 0.102(5) -0.006(3) 0.038(4) -0.004(3)
C6A 0.091(4) 0.085(4) 0.094(5) -0.002(3) 0.036(4) 0.000(3)
C7A 0.105(5) 0.111(5) 0.098(6) -0.017(4) 0.038(4) 0.004(4)
C8A 0.111(5) 0.124(5) 0.159(8) -0.034(5) 0.062(5) -0.006(4)
C9A 0.112(6) 0.162(7) 0.098(7) 0.038(6) 0.051(5) 0.016(5)
C10A 0.124(11) 0.069(7) 0.133(13) 0.027(8) 0.046(10) -0.003(8)
C'10 0.118(12) 0.173(16) 0.113(15) -0.067(12) 0.032(10) 0.037(10)
C11A 0.44(2) 0.124(8) 0.131(10) 0.051(7) 0.124(11) 0.039(10)
C12A 0.249(13) 0.229(12) 0.163(12) -0.043(9) 0.086(10) -0.068(10)
C13A 0.130(8) 0.113(7) 0.231(12) -0.086(7) 0.016(7) -0.051(6)
C14A 0.153(10) 0.121(8) 0.45(2) 0.020(11) -0.010(12) -0.036(7)
C15A 0.090(5) 0.129(6) 0.096(6) -0.002(4) 0.021(4) -0.032(4)
C16A 0.138(7) 0.130(6) 0.149(9) 0.016(5) 0.033(6) 0.016(5)
C1B 0.101(5) 0.086(4) 0.078(5) -0.018(3) 0.017(4) -0.008(3)
C2B 0.086(5) 0.090(4) 0.089(6) 0.007(4) 0.000(4) -0.002(3)
C3B 0.123(6) 0.116(5) 0.083(6) -0.003(4) -0.006(5) -0.008(4)
C4B 0.163(8) 0.151(7) 0.118(7) 0.026(5) -0.041(6) -0.016(6)
C5B 0.102(5) 0.093(4) 0.074(5) -0.017(3) 0.031(4) -0.035(4)
C6B 0.128(5) 0.100(5) 0.100(5) -0.020(4) 0.054(4) -0.035(4)
C7B 0.139(6) 0.092(5) 0.101(6) -0.013(4) 0.066(5) -0.037(4)
C8B 0.184(9) 0.106(6) 0.159(9) 0.009(5) 0.072(7) 0.025(6)
C9B 0.083(5) 0.122(5) 0.074(5) 0.005(4) 0.021(4) -0.002(4)
C10B 0.125(7) 0.113(6) 0.143(8) -0.003(5) 0.014(5) 0.028(5)
C11B 0.189(12) 0.169(10) 0.301(16) 0.005(9) 0.046(10) 0.118(9)
C12B 0.181(11) 0.39(2) 0.255(17) 0.106(15) 0.085(10) 0.105(13)
C13B 0.089(5) 0.091(4) 0.108(6) 0.004(4) 0.035(4) -0.012(3)
C14B 0.151(7) 0.161(7) 0.088(7) 0.006(5) 0.045(5) -0.012(5)
C15B 0.127(8) 0.200(10) 0.170(11) 0.033(8) 0.085(8) -0.038(7)
C16B 0.101(9) 0.216(14) 0.234(17) 0.006(12) 0.092(11) -0.004(9)
C'16 0.10(3) 0.14(3) 0.12(4) 0.05(2) 0.03(2) 0.002(19)
N1 0.121(4) 0.081(3) 0.151(6) 0.010(3) 0.039(4) 0.027(3)
N2 0.136(5) 0.097(4) 0.276(9) 0.056(5) 0.103(6) 0.049(4)
N1A 0.086(4) 0.078(3) 0.105(5) -0.022(3) 0.030(3) -0.013(3)
N1B 0.068(3) 0.073(3) 0.070(4) -0.006(2) 0.024(3) -0.013(2)
F1 0.158(11) 0.135(16) 0.073(11) 0.043(11) -0.005(9) 0.039(9)
F'1 0.134(17) 0.110(15) 0.22(3) -0.022(18) -0.07(2) 0.053(12)
F2 0.081(16) 0.48(5) 0.128(17) 0.11(3) 0.063(13) 0.06(2)
F'2 0.066(9) 0.259(15) 0.115(18) 0.029(12) 0.047(8) -0.004(8)
F3 0.126(14) 0.106(9) 0.17(3) -0.043(10) -0.044(14) 0.011(8)
F'3 0.120(13) 0.32(4) 0.069(14) -0.017(15) 0.005(10) 0.057(16)
F4 0.084(11) 0.149(14) 0.29(5) -0.04(2) 0.031(19) 0.003(9)
F'4 0.092(16) 0.21(3) 0.123(14) -0.040(15) 0.017(12) 0.013(14)
F5 0.097(11) 0.141(19) 0.193(17) 0.080(17) 0.030(10) 0.025(10)
F'5 0.087(11) 0.158(18) 0.36(4) -0.06(2) 0.012(16) 0.056(11)
F6 0.089(13) 0.33(4) 0.20(3) -0.02(2) 0.079(16) 0.05(2)
F'6 0.117(13) 0.25(3) 0.16(3) 0.04(3) 0.069(15) 0.005(13)

loop_
_atom_type_symbol
_atom_type_description
_atom_type_scat_dispersion_real
_atom_type_scat_dispersion_imag
_atom_type_scat_source
C C 0.0033 0.0016 'International Tables Vol C Tables 4.2.6.8 and 6.1.1.4'
H H 0.0000 0.0000 'International Tables Vol C Tables 4.2.6.8 and 6.1.1.4'
Cu Cu 0.3201 1.2651 'International Tables Vol C Tables 4.2.6.8 and 6.1.1.4'
F F 0.0171 0.0103 'International Tables Vol C Tables 4.2.6.8 and 6.1.1.4'
N N 0.0061 0.0033 'International Tables Vol C Tables 4.2.6.8 and 6.1.1.4'
S S 0.1246 0.1234 'International Tables Vol C Tables 4.2.6.8 and 6.1.1.4'

loop_
_geom_angle_atom_site_label_1
_geom_angle_atom_site_label_2
_geom_angle_atom_site_label_3
_geom_angle
_geom_angle_site_symmetry_1
_geom_angle_site_symmetry_3
_geom_angle_publ_flag
S2 Cu S1 91.36(6) . . ?
S2 Cu S4 158.54(6) . . ?
S1 Cu S4 92.81(6) . . ?
S2 Cu S3 92.75(6) . . ?
S1 Cu S3 158.28(6) . . ?
S4 Cu S3 91.11(6) . . ?
C1 S1 Cu 101.6(2) . . ?
C2 S2 Cu 101.65(18) . . ?
C5 S3 Cu 101.8(2) . . ?
C6 S4 Cu 101.5(2) . . ?
C2 C1 C3 120.9(6) . . ?
C2 C1 S1 123.5(4) . . ?
C3 C1 S1 115.5(5) . . ?
F2 C3 F'1 83(3) . . ?
F2 C3 F3 99(3) . . ?
F'1 C3 F3 122.5(17) . . ?
F2 C3 F'3 114(3) . . ?
F'1 C3 F'3 112.6(18) . . ?
F3 C3 F'3 18(2) . . ?
F2 C3 F1 110(3) . . ?
F'1 C3 F1 32(2) . . ?
F3 C3 F1 101(2) . . ?
F'3 C3 F1 86(2) . . ?
F2 C3 C1 115(2) . . ?
F'1 C3 C1 114.7(14) . . ?
F3 C3 C1 115.8(13) . . ?
F'3 C3 C1 113.5(14) . . ?
F1 C3 C1 114.0(16) . . ?
F2 C3 F'2 8(4) . . ?
F'1 C3 F'2 92(2) . . ?
F3 C3 F'2 94(2) . . ?
F'3 C3 F'2 111(2) . . ?
F1 C3 F'2 118(2) . . ?
C1 C3 F'2 111.2(16) . . ?
C1 C2 C4 123.6(5) . . ?
C1 C2 S2 121.9(4) . . ?
C4 C2 S2 114.5(4) . . ?
N1 C4 C2 176.5(7) . . ?
C6 C5 C7 121.5(7) . . ?
C6 C5 S3 123.4(5) . . ?
C7 C5 S3 115.1(6) . . ?
C5 C6 C8 124.9(6) . . ?
C5 C6 S4 122.1(5) . . ?
C8 C6 S4 113.0(5) . . ?
F'5 C7 F'6 105(3) . . ?
F'5 C7 F'4 110(3) . . ?
F'6 C7 F'4 103(3) . . ?
F'5 C7 F4 122(3) . . ?
F'6 C7 F4 78(3) . . ?
F'4 C7 F4 26(4) . . ?
F'5 C7 F5 24(3) . . ?
F'6 C7 F5 118(2) . . ?
F'4 C7 F5 87(3) . . ?
F4 C7 F5 104(3) . . ?
F'5 C7 F6 88(2) . . ?
F'6 C7 F6 25(4) . . ?
F'4 C7 F6 127(3) . . ?
F4 C7 F6 102(3) . . ?
F5 C7 F6 107(3) . . ?
F'5 C7 C5 113.5(18) . . ?
F'6 C7 C5 115.2(18) . . ?
F'4 C7 C5 109(2) . . ?
F4 C7 C5 117(2) . . ?
F5 C7 C5 117.8(13) . . ?
F6 C7 C5 107.7(18) . . ?
N2 C8 C6 175.5(9) . . ?
C2A C1A N1A 116.4(5) . . ?
C3A C2A C1A 110.0(6) . . ?
C2A C3A C4A 114.0(7) . . ?
C6A C5A N1A 119.0(5) . . ?
C5A C6A C7A 110.8(5) . . ?
C8A C7A C6A 114.6(5) . . ?
C10A C9A C'10 76.4(10) . . ?
C10A C9A N1A 119.4(8) . . ?
C'10 C9A N1A 136.1(11) . . ?
C9A C10A C11A 97.1(9) . . ?
C9A C'10 C11A 114.7(10) . . ?
C12A C11A C'10 137.8(14) . . ?
C12A C11A C10A 88.2(11) . . ?
C'10 C11A C10A 56.8(7) . . ?
C14A C13A N1A 131.8(10) . . ?
C13A C14A C15A 127.9(12) . . ?
C16A C15A C14A 119.5(6) . . ?
C2B C1B N1B 118.4(5) . . ?
C3B C2B C1B 113.5(6) . . ?
C2B C3B C4B 116.2(7) . . ?
C6B C5B N1B 118.3(5) . . ?
C5B C6B C7B 112.6(5) . . ?
C8B C7B C6B 116.6(6) . . ?
C10B C9B N1B 117.7(5) . . ?
C11B C10B C9B 109.9(7) . . ?
C12B C11B C10B 123.3(14) . . ?
C14B C13B N1B 118.7(5) . . ?
C13B C14B C15B 113.1(7) . . ?
C'16 C15B C16B 69.3(17) . . ?
C'16 C15B C14B 125(2) . . ?
C16B C15B C14B 109.6(10) . . ?
C9A N1A C5A 110.8(5) . . ?
C9A N1A C1A 108.8(5) . . ?
C5A N1A C1A 106.6(5) . . ?
C9A N1A C13A 112.7(6) . . ?
C5A N1A C13A 107.2(5) . . ?
C1A N1A C13A 110.5(5) . . ?
C13B N1B C9B 111.4(4) . . ?
C13B N1B C1B 108.4(4) . . ?
C9B N1B C1B 108.8(4) . . ?
C13B N1B C5B 110.0(4) . . ?
C9B N1B C5B 107.9(4) . . ?
C1B N1B C5B 110.2(4) . . ?
F'1 F1 C3 63(3) . . ?
F1 F'1 C3 86(4) . . ?
F1 F'1 F2 121(5) . . ?
C3 F'1 F2 42.1(18) . . ?
F'2 F2 C3 156(10) . . ?
F'2 F2 F'1 150(10) . . ?
C3 F2 F'1 54.4(18) . . ?
F'2 F2 F3 119(10) . . ?
C3 F2 F3 47(2) . . ?
F'1 F2 F3 85.0(18) . . ?
F2 F'2 C3 16(8) . . ?
C3 F3 F2 34.9(12) . . ?
F'4 F4 C7 77(7) . . ?
F'4 F4 F'6 127(8) . . ?
C7 F4 F'6 51(2) . . ?
F4 F'4 C7 77(7) . . ?
F'5 F5 C7 73(4) . . ?
F5 F'5 C7 83(5) . . ?
F'6 F6 C7 69(7) . . ?
F6 F'6 C7 86(7) . . ?
F6 F'6 F4 136(8) . . ?
C7 F'6 F4 52(2) . . ?

loop_
_geom_bond_atom_site_label_1
_geom_bond_atom_site_label_2
_geom_bond_distance
_geom_bond_site_symmetry_2
_geom_bond_publ_flag
Cu S2 2.2490(15) . ?
Cu S1 2.2503(15) . ?
Cu S4 2.2529(15) . ?
Cu S3 2.2547(16) . ?
S1 C1 1.716(5) . ?
S2 C2 1.737(5) . ?
S3 C5 1.711(6) . ?
S4 C6 1.739(6) . ?
C1 C2 1.354(7) . ?
C1 C3 1.509(9) . ?
C3 F2 1.01(2) . ?
C3 F'1 1.22(2) . ?
C3 F3 1.28(2) . ?
C3 F'3 1.29(3) . ?
C3 F1 1.37(3) . ?
C3 F'2 1.51(2) . ?
C2 C4 1.429(7) . ?
C4 N1 1.147(6) . ?
C5 C6 1.349(7) . ?
C5 C7 1.515(10) . ?
C6 C8 1.420(8) . ?
C7 F'5 1.27(3) . ?
C7 F'6 1.29(3) . ?
C7 F'4 1.30(4) . ?
C7 F4 1.30(4) . ?
C7 F5 1.32(2) . ?
C7 F6 1.37(4) . ?
C8 N2 1.148(7) . ?
C1A C2A 1.502(8) . ?
C1A N1A 1.524(7) . ?
C2A C3A 1.482(8) . ?
C3A C4A 1.512(9) . ?
C5A C6A 1.487(6) . ?
C5A N1A 1.521(7) . ?
C6A C7A 1.511(7) . ?
C7A C8A 1.506(7) . ?
C9A C10A 1.324(12) . ?
C9A C'10 1.348(15) . ?
C9A N1A 1.508(8) . ?
C10A C11A 1.880(17) . ?
C'10 C11A 1.535(19) . ?
C11A C12A 1.415(13) . ?
C13A C14A 1.122(10) . ?
C13A N1A 1.557(8) . ?
C14A C15A 1.533(10) . ?
C15A C16A 1.468(8) . ?
C1B C2B 1.481(7) . ?
C1B N1B 1.526(7) . ?
C2B C3B 1.465(8) . ?
C3B C4B 1.468(8) . ?
C5B C6B 1.454(6) . ?
C5B N1B 1.530(6) . ?
C6B C7B 1.496(7) . ?
C7B C8B 1.476(8) . ?
C9B C10B 1.492(8) . ?
C9B N1B 1.520(6) . ?
C10B C11B 1.489(11) . ?
C11B C12B 1.181(13) . ?
C13B C14B 1.477(8) . ?
C13B N1B 1.506(6) . ?
C14B C15B 1.516(10) . ?
C15B C'16 1.22(4) . ?
C15B C16B 1.379(12) . ?
F1 F'1 0.72(5) . ?
F'1 F2 1.49(4) . ?
F2 F'2 0.53(4) . ?
F2 F3 1.74(4) . ?
F4 F'4 0.59(8) . ?
F4 F'6 1.62(6) . ?
F5 F'5 0.54(7) . ?
F6 F'6 0.58(10) . ?
